data_2016635
loop_
_publ_author_name
'Janczak, Jan'
'Perp\'etuo, Genivaldo Julio'

_publ_section_title
;
 Hydrogen-bonded networks in crystals of
 1-(diaminomethylene)thiouron-1-ium perchlorate, hydrogen sulfate,
 dihydrogen phosphate and dihydrogen arsenate
;
_journal_coeditor_code GA3088
_journal_issue 6
_journal_name_full 'Acta Crystallographica Section C'
_journal_page_first o330
_journal_page_last o334
_journal_paper_doi 10.1107/S0108270108013504
_journal_volume 64
_journal_year 2008
_chemical_formula_iupac 'C2 H7 N4 S +, H2 O4 P-'
_chemical_formula_moiety 'C2 H7 N4 S +, H2 O4 P -'
_chemical_formula_sum 'C2 H9 N4 O4 P S'
_chemical_formula_weight 216.16
_chemical_name_systematic
;
1-(diaminomethylene)thiouron-1-ium dihydrogen phosphate
;
_space_group_IT_number 2
_symmetry_cell_setting triclinic
_symmetry_space_group_name_Hall '-P 1'
_symmetry_space_group_name_H-M 'P -1'
_atom_sites_solution_hydrogens difmap
_atom_sites_solution_primary direct
_atom_sites_solution_secondary difmap
_audit_creation_method SHELXL-97
_cell_angle_alpha 88.160(12)
_cell_angle_beta 86.191(11)
_cell_angle_gamma 87.359(10)
_cell_formula_units_Z 2
_cell_length_a 4.5229(8)
_cell_length_b 8.3241(11)
_cell_length_c 11.574(2)
_cell_measurement_reflns_used 1257
_cell_measurement_temperature 295(2)
_cell_measurement_theta_max 27.99
_cell_measurement_theta_min 2.98
_cell_volume 434.14(12)
_computing_cell_refinement
;
CrysAlis CCD (Oxford Diffraction Poland, 2005)
;
_computing_data_collection
;
CrysAlis CCD (Oxford Diffraction Poland, 2005)
;
_computing_data_reduction
;
CrysAlis Red (Oxford Diffraction Poland, 2005)
;
_computing_molecular_graphics
;
DIAMOND (Brandenburg & Putz, 2006)
;
_computing_publication_material 'SHELXL97 (Sheldrick, 2008)'
_computing_structure_refinement 'SHELXL97 (Sheldrick, 2008)'
_computing_structure_solution 'SHELXS97 (Sheldrick, 2008)'
_diffrn_ambient_temperature 295(2)
_diffrn_detector_area_resol_mean '1024x1024 with blocks 2x2'
_diffrn_measured_fraction_theta_full 0.992
_diffrn_measured_fraction_theta_max 0.992
_diffrn_measurement_device_type 'Kuma KM-4 diffractometer with CDD area detector'
_diffrn_measurement_method \w-scan
_diffrn_radiation_monochromator graphite
_diffrn_radiation_source 'fine-focus sealed tube'
_diffrn_radiation_type MoK\a
_diffrn_radiation_wavelength 0.71073
_diffrn_reflns_av_R_equivalents 0.0121
_diffrn_reflns_av_sigmaI/netI 0.0175
_diffrn_reflns_limit_h_max 5
_diffrn_reflns_limit_h_min -5
_diffrn_reflns_limit_k_max 10
_diffrn_reflns_limit_k_min -10
_diffrn_reflns_limit_l_max 15
_diffrn_reflns_limit_l_min -15
_diffrn_reflns_number 4924
_diffrn_reflns_theta_full 27.99
_diffrn_reflns_theta_max 27.99
_diffrn_reflns_theta_min 2.98
_exptl_absorpt_coefficient_mu 0.543
_exptl_absorpt_correction_T_max 0.9092
_exptl_absorpt_correction_T_min 0.8121
_exptl_absorpt_correction_type analytical
_exptl_absorpt_process_details
;
(face-indexed; SHELXTL; Sheldrick, 2008)
;
_exptl_crystal_colour colourless
_exptl_crystal_density_diffrn 1.654
_exptl_crystal_density_meas 1.65
_exptl_crystal_density_method flotation
_exptl_crystal_description paralellepiped
_exptl_crystal_F_000 224
_exptl_crystal_size_max 0.38
_exptl_crystal_size_mid 0.18
_exptl_crystal_size_min 0.17
_refine_diff_density_max 0.273
_refine_diff_density_min -0.263
_refine_ls_extinction_method none
_refine_ls_goodness_of_fit_ref 1.003
_refine_ls_hydrogen_treatment refall
_refine_ls_matrix_type full
_refine_ls_number_parameters 145
_refine_ls_number_reflns 2067
_refine_ls_number_restraints 0
_refine_ls_restrained_S_all 1.003
_refine_ls_R_factor_all 0.0328
_refine_ls_R_factor_gt 0.0272
_refine_ls_shift/su_max 0.000
_refine_ls_shift/su_mean 0.000
_refine_ls_structure_factor_coef Fsqd
_refine_ls_weighting_details 'calc w=1/[\s^2^(Fo^2^)+(0.0412P)^2^+0.0855P] where P=(Fo^2^+2Fc^2^)/3'
_refine_ls_weighting_scheme calc
_refine_ls_wR_factor_gt 0.0680
_refine_ls_wR_factor_ref 0.0715
_reflns_number_gt 1757
_reflns_number_total 2067
_reflns_threshold_expression I>2\s(I)
_cod_data_source_file ga3088.cif
_cod_data_source_block Ic
_cod_original_cell_volume 434.15(13)
_cod_database_code 2016635
_cod_database_fobs_code 2016635

loop_
_symmetry_equiv_pos_as_xyz
'x, y, z'
'-x, -y, -z'

loop_
_atom_site_type_symbol
_atom_site_label
_atom_site_fract_x
_atom_site_fract_y
_atom_site_fract_z
_atom_site_U_iso_or_equiv
_atom_site_adp_type
_atom_site_calc_flag
_atom_site_occupancy
P P1 0.28127(7) 0.65855(4) 0.60758(3) 0.02430(11) Uani d 1
O O1 0.4070(2) 0.49667(11) 0.64587(8) 0.0298(2) Uani d 1
O O2 0.01641(19) 0.71967(12) 0.68229(9) 0.0310(2) Uani d 1
O O3 0.1843(2) 0.65850(13) 0.48022(9) 0.0375(3) Uani d 1
H H3 0.305(4) 0.600(2) 0.4396(18) 0.050(5) Uiso d 1
O O4 0.5195(2) 0.78877(12) 0.60441(11) 0.0403(3) Uani d 1
H H4 0.675(6) 0.759(3) 0.625(2) 0.084(8) Uiso d 1
S S1 -0.34160(11) 0.23701(5) 0.97068(4) 0.04931(14) Uani d 1
C C1 -0.1533(3) 0.35003(17) 0.87071(12) 0.0315(3) Uani d 1
N N1 0.0335(3) 0.29052(14) 0.78114(11) 0.0323(3) Uani d 1
H H1 0.131(4) 0.364(2) 0.7380(16) 0.039(5) Uiso d 1
C C2 0.0998(3) 0.13590(16) 0.74954(12) 0.0311(3) Uani d 1
N N2 -0.1685(4) 0.50789(16) 0.87172(13) 0.0404(3) Uani d 1
H H21 -0.086(4) 0.562(2) 0.8152(16) 0.035(4) Uiso d 1
H H22 -0.269(4) 0.557(2) 0.9211(18) 0.049(5) Uiso d 1
N N3 0.2781(4) 0.11737(19) 0.65666(14) 0.0473(4) Uani d 1
H H31 0.332(4) 0.027(2) 0.6361(16) 0.041(5) Uiso d 1
H H32 0.324(4) 0.202(3) 0.6131(18) 0.057(6) Uiso d 1
N N4 -0.0002(4) 0.01142(16) 0.80830(14) 0.0461(4) Uani d 1
H H42 0.041(4) -0.083(2) 0.7754(16) 0.041(5) Uiso d 1
H H41 -0.114(4) 0.024(2) 0.8625(17) 0.043(5) Uiso d 1

loop_
_atom_site_aniso_label
_atom_site_aniso_U_11
_atom_site_aniso_U_22
_atom_site_aniso_U_33
_atom_site_aniso_U_12
_atom_site_aniso_U_13
_atom_site_aniso_U_23
P1 0.02301(17) 0.02320(17) 0.02656(19) 0.00039(12) -0.00156(13) -0.00079(13)
O1 0.0312(5) 0.0243(5) 0.0334(5) 0.0025(4) -0.0025(4) 0.0008(4)
O2 0.0240(5) 0.0339(5) 0.0348(6) 0.0007(4) 0.0008(4) -0.0047(4)
O3 0.0392(6) 0.0396(6) 0.0330(6) 0.0121(5) -0.0060(5) -0.0029(5)
O4 0.0319(5) 0.0365(5) 0.0528(8) -0.0015(4) -0.0082(5) 0.0058(5)
S1 0.0682(3) 0.0338(2) 0.0429(2) -0.00430(19) 0.0194(2) 0.00190(17)
C1 0.0391(8) 0.0287(7) 0.0273(7) -0.0019(6) -0.0059(6) -0.0006(5)
N1 0.0424(7) 0.0227(6) 0.0308(6) -0.0017(5) 0.0034(5) 0.0021(5)
C2 0.0369(7) 0.0255(6) 0.0309(7) 0.0016(5) -0.0051(6) 0.0007(5)
N2 0.0586(9) 0.0277(6) 0.0334(7) -0.0008(6) 0.0076(6) -0.0019(6)
N3 0.0531(10) 0.0381(7) 0.0468(8) 0.0067(7) 0.0174(7) 0.0027(6)
N4 0.0589(10) 0.0337(7) 0.0437(8) -0.0041(6) 0.0137(8) -0.0018(6)

loop_
_atom_type_symbol
_atom_type_description
_atom_type_scat_dispersion_real
_atom_type_scat_dispersion_imag
_atom_type_scat_source
C C 0.0033 0.0016 'International Tables Vol C Tables 4.2.6.8 and 6.1.1.4'
H H 0.0000 0.0000 'International Tables Vol C Tables 4.2.6.8 and 6.1.1.4'
N N 0.0061 0.0033 'International Tables Vol C Tables 4.2.6.8 and 6.1.1.4'
O O 0.0106 0.0060 'International Tables Vol C Tables 4.2.6.8 and 6.1.1.4'
P P 0.1023 0.0942 'International Tables Vol C Tables 4.2.6.8 and 6.1.1.4'
S S 0.1246 0.1234 'International Tables Vol C Tables 4.2.6.8 and 6.1.1.4'

loop_
_geom_angle_atom_site_label_1
_geom_angle_atom_site_label_2
_geom_angle_atom_site_label_3
_geom_angle
O1 P1 O2 114.17(6)
O1 P1 O4 111.37(6)
O2 P1 O4 107.58(6)
O1 P1 O3 111.95(6)
O2 P1 O3 107.03(6)
O4 P1 O3 104.12(7)
P1 O3 H3 109.9(13)
P1 O4 H4 115.4(18)
N2 C1 N1 112.91(14)
N2 C1 S1 122.04(12)
N1 C1 S1 125.04(11)
C2 N1 C1 130.34(13)
C2 N1 H1 114.2(11)
C1 N1 H1 115.5(11)
N4 C2 N3 120.67(15)
N4 C2 N1 123.09(14)
N3 C2 N1 116.22(14)
C1 N2 H21 119.4(12)
C1 N2 H22 122.0(14)
H21 N2 H22 118.3(18)
C2 N3 H31 120.2(13)
C2 N3 H32 119.3(13)
H31 N3 H32 120.2(19)
C2 N4 H42 115.3(12)
C2 N4 H41 119.9(14)
H42 N4 H41 123.9(18)

loop_
_geom_bond_atom_site_label_1
_geom_bond_atom_site_label_2
_geom_bond_distance
P1 O1 1.5034(10)
P1 O2 1.5086(11)
P1 O4 1.5612(12)
P1 O3 1.5656(12)
O3 H3 0.84(2)
O4 H4 0.79(2)
S1 C1 1.6800(16)
C1 N2 1.3130(19)
C1 N1 1.3827(19)
N1 C2 1.3639(18)
N1 H1 0.890(19)
C2 N4 1.303(2)
C2 N3 1.309(2)
N2 H21 0.855(19)
N2 H22 0.81(2)
N3 H31 0.81(2)
N3 H32 0.88(2)
N4 H42 0.893(19)
N4 H41 0.790(19)

loop_
_geom_hbond_atom_site_label_D
_geom_hbond_atom_site_label_H
_geom_hbond_atom_site_label_A
_geom_hbond_site_symmetry_A
_geom_hbond_distance_DH
_geom_hbond_distance_HA
_geom_hbond_distance_DA
_geom_hbond_angle_DHA
_geom_hbond_publ_flag
O3 H3 O1 2_666 0.84(2) 1.76(2) 2.5994(17) 171.0(19) y
O4 H4 O2 1_655 0.79(2) 1.73(3) 2.5123(15) 171(3) y
N1 H1 O1 . 0.890(19) 1.948(19) 2.8273(18) 169.3(16) y
N2 H21 O2 . 0.855(19) 2.035(19) 2.874(2) 166.4(16) y
N2 H21 O2 . 0.855(19) 2.035(19) 2.874(2) 166.4(16) y
N2 H22 S1 2_467 0.81(2) 2.68(2) 3.4677(19) 163.3(18) y
N4 H42 O2 1_545 0.893(19) 2.00(2) 2.8682(19) 162.9(16) y
N4 H41 S1 . 0.790(19) 2.36(2) 3.0028(19) 138.9(17) y
N3 H31 O4 1_545 0.81(2) 2.16(2) 2.964(2) 171.0(17) y
N3 H32 O1 . 0.88(2) 2.55(2) 3.234(2) 136.2(17) y
N3 H32 O4 2_666 0.88(2) 2.57(2) 3.182(2) 127.8(17) y

loop_
_cod_related_entry_id
_cod_related_entry_database
_cod_related_entry_code
1 ChemSpider 4510581
